data_4331364
loop_
_publ_author_name
'Jinjin Zhang'
'Chunli Jian'
'Yuan Gao'
'Lei Wang'
'Ning Tang'
'Jincai Wu'

_publ_section_title
;
 Synthesis and Characterization of Multi-Alkali-Metal Tetraphenolates and
 Application in Ring-Opening Polymerization of Lactide
;
_journal_name_full 'Inorganic Chemistry'
_journal_page_first 13380
_journal_page_last 13389
_journal_paper_doi 10.1021/ic302193y
_journal_volume 51
_journal_year 2012
_chemical_formula_sum 'C91 H134 Na3 O9'
_chemical_formula_weight 1440.95
_chemical_name_systematic
; 
 ? 
;
_space_group_IT_number 14
_symmetry_cell_setting monoclinic
_symmetry_space_group_name_Hall '-P 2yn'
_symmetry_space_group_name_H-M 'P 1 21/n 1'
_atom_sites_solution_hydrogens geom
_atom_sites_solution_primary direct
_atom_sites_solution_secondary difmap
_audit_creation_method SHELXL-97
_cell_angle_alpha 90.00
_cell_angle_beta 98.877(2)
_cell_angle_gamma 90.00
_cell_formula_units_Z 4
_cell_length_a 16.749(2)
_cell_length_b 22.288(3)
_cell_length_c 24.722(4)
_cell_measurement_temperature 296(2)
_cell_volume 9118(2)
_computing_cell_refinement 'Bruker SMART'
_computing_data_collection 'Bruker SMART'
_computing_data_reduction 'Bruker SAINT'
_computing_molecular_graphics 'Bruker SHELXTL'
_computing_publication_material 'Bruker SHELXTL'
_computing_structure_refinement 'SHELXL-97 (Sheldrick, 1997)'
_computing_structure_solution 'SHELXS-97 (Sheldrick, 1990)'
_diffrn_ambient_temperature 296(2)
_diffrn_measured_fraction_theta_full 0.937
_diffrn_measured_fraction_theta_max 0.937
_diffrn_measurement_device_type 'CCD area detector'
_diffrn_measurement_method 'phi and omega scans'
_diffrn_radiation_monochromator graphite
_diffrn_radiation_source 'fine-focus sealed tube'
_diffrn_radiation_type MoK\a
_diffrn_radiation_wavelength 0.71073
_diffrn_reflns_av_R_equivalents 0.1024
_diffrn_reflns_av_sigmaI/netI 0.1105
_diffrn_reflns_limit_h_max 19
_diffrn_reflns_limit_h_min -19
_diffrn_reflns_limit_k_max 25
_diffrn_reflns_limit_k_min -26
_diffrn_reflns_limit_l_max 28
_diffrn_reflns_limit_l_min -29
_diffrn_reflns_number 57841
_diffrn_reflns_theta_full 24.80
_diffrn_reflns_theta_max 24.80
_diffrn_reflns_theta_min 2.29
_exptl_absorpt_coefficient_mu 0.078
_exptl_absorpt_correction_type none
_exptl_crystal_colour colorless
_exptl_crystal_density_diffrn 1.050
_exptl_crystal_description block
_exptl_crystal_F_000 3140
_exptl_crystal_size_max 0.31
_exptl_crystal_size_mid 0.30
_exptl_crystal_size_min 0.24
_refine_diff_density_max 0.498
_refine_diff_density_min -0.189
_refine_diff_density_rms 0.038
_refine_ls_extinction_method none
_refine_ls_goodness_of_fit_ref 0.974
_refine_ls_hydrogen_treatment constr
_refine_ls_matrix_type full
_refine_ls_number_parameters 942
_refine_ls_number_reflns 14705
_refine_ls_number_restraints 40
_refine_ls_restrained_S_all 0.981
_refine_ls_R_factor_all 0.1906
_refine_ls_R_factor_gt 0.0783
_refine_ls_shift/su_max 0.001
_refine_ls_shift/su_mean 0.000
_refine_ls_structure_factor_coef Fsqd
_refine_ls_weighting_details 'calc w=1/[\s^2^(Fo^2^)+(0.0762P)^2^+0.0000P] where P=(Fo^2^+2Fc^2^)/3'
_refine_ls_weighting_scheme calc
_refine_ls_wR_factor_gt 0.1458
_refine_ls_wR_factor_ref 0.1755
_reflns_number_gt 6812
_reflns_number_total 14705
_reflns_threshold_expression >2sigma(I)
_cod_data_source_file ic302193y_si_001_6.cif
_cod_data_source_block m-3na
_cod_database_code 4331364

loop_
_symmetry_equiv_pos_as_xyz
'x, y, z'
'-x+1/2, y+1/2, -z+1/2'
'-x, -y, -z'
'x-1/2, -y-1/2, z-1/2'

loop_
_atom_site_label
_atom_site_type_symbol
_atom_site_fract_x
_atom_site_fract_y
_atom_site_fract_z
_atom_site_U_iso_or_equiv
_atom_site_adp_type
_atom_site_occupancy
_atom_site_symmetry_multiplicity
_atom_site_calc_flag
_atom_site_refinement_flags
Na1 Na 0.12022(8) 0.21057(6) 0.10062(5) 0.0559(4) Uani 1 1 d .
Na2 Na 0.47421(9) 0.26314(7) 0.14180(6) 0.0716(5) Uani 1 1 d .
Na3 Na 0.28448(9) 0.35030(6) 0.15082(6) 0.0596(4) Uani 1 1 d .
O4 O 0.22506(13) 0.27402(9) 0.09658(8) 0.0451(6) Uani 1 1 d .
O3 O 0.39665(13) 0.31065(9) 0.19918(9) 0.0487(6) Uani 1 1 d .
O1 O 0.00449(13) 0.22561(9) 0.13024(9) 0.0440(6) Uani 1 1 d .
O2 O -0.06542(15) 0.12912(10) 0.13510(9) 0.0522(6) Uani 1 1 d .
H2 H -0.0418 0.1614 0.1398 0.078 Uiso 1 1 calc R
O5 O 0.3078(3) 0.44751(15) 0.12113(16) 0.1210(13) Uani 1 1 d .
O6 O 0.2089(2) 0.37808(17) 0.21683(16) 0.1142(12) Uani 1 1 d .
O7 O 0.5059(2) 0.32196(16) 0.07180(15) 0.1032(11) Uani 1 1 d U
O8 O 0.60868(18) 0.22796(15) 0.16562(14) 0.0949(10) Uani 1 1 d .
O9 O 0.12730(16) 0.12028(12) 0.05644(11) 0.0745(8) Uani 1 1 d .
C1 C 0.15907(19) 0.18888(13) 0.21351(12) 0.0346(8) Uani 1 1 d .
H1 H 0.1536 0.2300 0.2179 0.042 Uiso 1 1 calc R
C2 C 0.09476(19) 0.15169(14) 0.22087(12) 0.0348(8) Uani 1 1 d .
C3 C 0.1047(2) 0.09092(15) 0.21449(13) 0.0427(9) Uani 1 1 d .
H3 H 0.0630 0.0649 0.2193 0.051 Uiso 1 1 calc R
C4 C 0.1755(2) 0.06816(15) 0.20112(14) 0.0460(9) Uani 1 1 d .
H4A H 0.1812 0.0270 0.1970 0.055 Uiso 1 1 calc R
C5 C 0.23776(19) 0.10557(14) 0.19381(13) 0.0375(8) Uani 1 1 d .
H5 H 0.2852 0.0896 0.1846 0.045 Uiso 1 1 calc R
C6 C 0.23073(18) 0.16711(13) 0.19996(11) 0.0296(7) Uani 1 1 d .
C20 C 0.29672(18) 0.21120(13) 0.18989(11) 0.0320(8) Uani 1 1 d .
H20 H 0.2711 0.2508 0.1882 0.038 Uiso 1 1 calc R
C21 C 0.32290(18) 0.20221(13) 0.13395(12) 0.0307(8) Uani 1 1 d .
C22 C 0.28298(19) 0.23618(13) 0.08907(12) 0.0343(8) Uani 1 1 d .
C23 C 0.3073(2) 0.22720(15) 0.03688(13) 0.0446(9) Uani 1 1 d .
C24 C 0.3653(2) 0.18446(16) 0.03233(14) 0.0498(10) Uani 1 1 d .
H24 H 0.3802 0.1788 -0.0020 0.060 Uiso 1 1 calc R
C25 C 0.40327(19) 0.14929(15) 0.07493(14) 0.0440(9) Uani 1 1 d .
C26 C 0.38088(18) 0.16058(14) 0.12629(13) 0.0368(8) Uani 1 1 d .
H26 H 0.3922 0.1290 0.1540 0.044 Uiso 1 1 calc R
C27 C 0.36880(17) 0.21569(13) 0.23549(12) 0.0304(7) Uani 1 1 d .
C28 C 0.41324(19) 0.26983(14) 0.23843(13) 0.0378(8) Uani 1 1 d .
C29 C 0.4766(2) 0.27808(14) 0.28370(13) 0.0433(9) Uani 1 1 d .
C30 C 0.4953(2) 0.22982(16) 0.31888(13) 0.0483(9) Uani 1 1 d .
H30 H 0.5375 0.2347 0.3477 0.058 Uiso 1 1 calc R
C31 C 0.4561(2) 0.17495(15) 0.31453(13) 0.0445(9) Uani 1 1 d .
C32 C 0.39071(19) 0.17020(14) 0.27257(12) 0.0380(8) Uani 1 1 d .
H32 H 0.3606 0.1350 0.2694 0.046 Uiso 1 1 calc R
C7 C 0.01813(18) 0.17693(13) 0.24022(13) 0.0368(8) Uani 1 1 d .
H7 H 0.0333 0.1797 0.2800 0.044 Uiso 1 1 calc R
C8 C -0.00670(18) 0.24026(14) 0.22344(14) 0.0375(8) Uani 1 1 d .
C9 C -0.01521(19) 0.26124(15) 0.16957(15) 0.0409(9) Uani 1 1 d .
C10 C -0.0471(2) 0.31986(16) 0.15690(16) 0.0539(10) Uani 1 1 d .
C11 C -0.0662(2) 0.35403(17) 0.19970(18) 0.0635(11) Uani 1 1 d .
H11 H -0.0857 0.3926 0.1918 0.076 Uiso 1 1 calc R
C12 C -0.0585(2) 0.33510(17) 0.25321(18) 0.0555(10) Uani 1 1 d .
C13 C -0.0288(2) 0.27798(16) 0.26352(15) 0.0502(10) Uani 1 1 d .
H13 H -0.0232 0.2638 0.2993 0.060 Uiso 1 1 calc R
C14 C -0.05251(18) 0.13268(13) 0.23296(13) 0.0336(8) Uani 1 1 d .
C15 C -0.08958(19) 0.11169(14) 0.18220(13) 0.0371(8) Uani 1 1 d .
C16 C -0.15155(19) 0.06875(14) 0.17847(14) 0.0405(8) Uani 1 1 d .
C17 C -0.1749(2) 0.04963(15) 0.22715(15) 0.0464(9) Uani 1 1 d .
H17 H -0.2165 0.0217 0.2251 0.056 Uiso 1 1 calc R
C18 C -0.1403(2) 0.06949(15) 0.27883(14) 0.0442(9) Uani 1 1 d .
C19 C -0.07950(19) 0.11134(15) 0.27984(13) 0.0413(9) Uani 1 1 d .
H19 H -0.0553 0.1261 0.3136 0.050 Uiso 1 1 calc R
C49 C 0.2656(3) 0.2628(2) -0.01322(14) 0.0651(11) Uani 1 1 d .
C50 C 0.2753(3) 0.32956(19) -0.00361(17) 0.0883(15) Uani 1 1 d .
H50A H 0.2529 0.3405 0.0285 0.132 Uiso 1 1 calc R
H50B H 0.2476 0.3508 -0.0347 0.132 Uiso 1 1 calc R
H50C H 0.3317 0.3397 0.0015 0.132 Uiso 1 1 calc R
C51 C 0.1747(3) 0.2476(2) -0.02375(16) 0.0916(15) Uani 1 1 d .
H51A H 0.1678 0.2048 -0.0246 0.137 Uiso 1 1 calc R
H51B H 0.1506 0.2643 -0.0582 0.137 Uiso 1 1 calc R
H51C H 0.1490 0.2642 0.0050 0.137 Uiso 1 1 calc R
C52 C 0.3006(3) 0.2464(2) -0.06562(16) 0.1056(17) Uani 1 1 d .
H52A H 0.3569 0.2568 -0.0609 0.158 Uiso 1 1 calc R
H52B H 0.2721 0.2681 -0.0962 0.158 Uiso 1 1 calc R
H52C H 0.2946 0.2040 -0.0723 0.158 Uiso 1 1 calc R
C53 C 0.4602(2) 0.09903(18) 0.06453(17) 0.0639(11) Uani 1 1 d .
C54 C 0.5286(3) 0.1231(2) 0.0363(2) 0.1065(17) Uani 1 1 d .
H54A H 0.5625 0.1490 0.0610 0.160 Uiso 1 1 calc R
H54B H 0.5062 0.1451 0.0042 0.160 Uiso 1 1 calc R
H54C H 0.5601 0.0901 0.0261 0.160 Uiso 1 1 calc R
C55 C 0.4980(4) 0.0674(3) 0.1158(2) 0.139(2) Uani 1 1 d .
H55A H 0.5313 0.0352 0.1064 0.209 Uiso 1 1 calc R
H55B H 0.4563 0.0516 0.1344 0.209 Uiso 1 1 calc R
H55C H 0.5305 0.0953 0.1393 0.209 Uiso 1 1 calc R
C56 C 0.4118(3) 0.0535(2) 0.0254(3) 0.151(3) Uani 1 1 d .
H56A H 0.4475 0.0228 0.0160 0.227 Uiso 1 1 calc R
H56B H 0.3872 0.0737 -0.0072 0.227 Uiso 1 1 calc R
H56C H 0.3706 0.0356 0.0431 0.227 Uiso 1 1 calc R
C57 C 0.5194(2) 0.33855(16) 0.29332(16) 0.0599(11) Uani 1 1 d .
C58 C 0.5616(3) 0.35702(19) 0.24504(19) 0.0903(15) Uani 1 1 d .
H58A H 0.6016 0.3276 0.2400 0.136 Uiso 1 1 calc R
H58B H 0.5871 0.3953 0.2525 0.136 Uiso 1 1 calc R
H58C H 0.5224 0.3597 0.2124 0.136 Uiso 1 1 calc R
C59 C 0.4578(3) 0.38687(18) 0.30135(18) 0.0906(15) Uani 1 1 d .
H59A H 0.4842 0.4252 0.3057 0.136 Uiso 1 1 calc R
H59B H 0.4342 0.3779 0.3334 0.136 Uiso 1 1 calc R
H59C H 0.4162 0.3879 0.2699 0.136 Uiso 1 1 calc R
C60 C 0.5846(3) 0.33785(19) 0.3451(2) 0.1079(19) Uani 1 1 d .
H60A H 0.6247 0.3082 0.3409 0.162 Uiso 1 1 calc R
H60B H 0.5598 0.3283 0.3766 0.162 Uiso 1 1 calc R
H60C H 0.6097 0.3766 0.3500 0.162 Uiso 1 1 calc R
C61 C 0.4823(2) 0.12186(18) 0.35170(16) 0.0642(12) Uani 1 1 d .
C62 C 0.4135(4) 0.0928(4) 0.3713(4) 0.217(5) Uani 1 1 d .
H62A H 0.4324 0.0593 0.3942 0.326 Uiso 1 1 calc R
H62B H 0.3758 0.0791 0.3406 0.326 Uiso 1 1 calc R
H62C H 0.3873 0.1211 0.3921 0.326 Uiso 1 1 calc R
C63 C 0.5547(4) 0.1298(3) 0.3895(3) 0.217(5) Uani 1 1 d .
H63A H 0.5472 0.1612 0.4148 0.325 Uiso 1 1 calc R
H63B H 0.5979 0.1404 0.3699 0.325 Uiso 1 1 calc R
H63C H 0.5679 0.0931 0.4092 0.325 Uiso 1 1 calc R
C64 C 0.5035(5) 0.0687(3) 0.3144(3) 0.196(4) Uani 1 1 d .
H64A H 0.5209 0.0346 0.3369 0.293 Uiso 1 1 calc R
H64B H 0.5459 0.0809 0.2948 0.293 Uiso 1 1 calc R
H64C H 0.4564 0.0581 0.2888 0.293 Uiso 1 1 calc R
C33 C -0.0618(3) 0.34265(19) 0.09747(18) 0.0770(13) Uani 1 1 d .
C34 C -0.0940(4) 0.4085(2) 0.0939(2) 0.141(2) Uani 1 1 d .
H34A H -0.1458 0.4099 0.1059 0.212 Uiso 1 1 calc R
H34B H -0.0991 0.4222 0.0568 0.212 Uiso 1 1 calc R
H34C H -0.0568 0.4338 0.1169 0.212 Uiso 1 1 calc R
C35 C 0.0177(3) 0.3436(2) 0.0737(2) 0.1148(19) Uani 1 1 d .
H35A H 0.0593 0.3618 0.0995 0.172 Uiso 1 1 calc R
H35B H 0.0103 0.3664 0.0403 0.172 Uiso 1 1 calc R
H35C H 0.0331 0.3033 0.0663 0.172 Uiso 1 1 calc R
C36 C -0.1250(3) 0.3030(2) 0.0633(2) 0.1175(19) Uani 1 1 d .
H36A H -0.1063 0.2622 0.0646 0.176 Uiso 1 1 calc R
H36B H -0.1336 0.3167 0.0260 0.176 Uiso 1 1 calc R
H36C H -0.1749 0.3051 0.0778 0.176 Uiso 1 1 calc R
C37 C -0.0864(3) 0.3735(2) 0.29875(19) 0.0762(13) Uani 1 1 d .
C38 C -0.0874(3) 0.43955(19) 0.2855(2) 0.1049(18) Uani 1 1 d .
H38A H -0.0356 0.4513 0.2771 0.157 Uiso 1 1 calc R
H38B H -0.0990 0.4620 0.3165 0.157 Uiso 1 1 calc R
H38C H -0.1282 0.4474 0.2546 0.157 Uiso 1 1 calc R
C39 C -0.0317(4) 0.3651(3) 0.3529(2) 0.154(3) Uani 1 1 d .
H39A H -0.0427 0.3269 0.3683 0.231 Uiso 1 1 calc R
H39B H -0.0413 0.3965 0.3776 0.231 Uiso 1 1 calc R
H39C H 0.0237 0.3663 0.3472 0.231 Uiso 1 1 calc R
C40 C -0.1716(3) 0.3541(2) 0.3043(3) 0.134(2) Uani 1 1 d .
H40A H -0.2074 0.3634 0.2712 0.201 Uiso 1 1 calc R
H40B H -0.1890 0.3749 0.3344 0.201 Uiso 1 1 calc R
H40C H -0.1724 0.3116 0.3108 0.201 Uiso 1 1 calc R
C41 C -0.1905(2) 0.04334(16) 0.12297(14) 0.0521(10) Uani 1 1 d .
C42 C -0.2300(3) 0.0932(2) 0.08598(16) 0.0829(14) Uani 1 1 d .
H42A H -0.2733 0.1106 0.1020 0.124 Uiso 1 1 calc R
H42B H -0.2511 0.0768 0.0507 0.124 Uiso 1 1 calc R
H42C H -0.1906 0.1234 0.0819 0.124 Uiso 1 1 calc R
C43 C -0.1256(3) 0.01175(18) 0.09599(16) 0.0726(12) Uani 1 1 d .
H43A H -0.0883 0.0409 0.0860 0.109 Uiso 1 1 calc R
H43B H -0.1507 -0.0090 0.0638 0.109 Uiso 1 1 calc R
H43C H -0.0971 -0.0165 0.1212 0.109 Uiso 1 1 calc R
C44 C -0.2558(3) -0.0028(2) 0.12856(17) 0.0904(15) Uani 1 1 d .
H44A H -0.2331 -0.0347 0.1521 0.136 Uiso 1 1 calc R
H44B H -0.2767 -0.0188 0.0931 0.136 Uiso 1 1 calc R
H44C H -0.2987 0.0160 0.1440 0.136 Uiso 1 1 calc R
C45 C -0.1693(2) 0.04634(18) 0.33068(15) 0.0590(11) Uani 1 1 d .
C46 C -0.1156(5) 0.0623(4) 0.3804(2) 0.230(5) Uani 1 1 d .
H46A H -0.1018 0.1040 0.3793 0.346 Uiso 1 1 calc R
H46B H -0.0673 0.0385 0.3834 0.346 Uiso 1 1 calc R
H46C H -0.1421 0.0548 0.4115 0.346 Uiso 1 1 calc R
C47 C -0.2521(4) 0.0697(4) 0.3335(3) 0.224(5) Uani 1 1 d .
H47A H -0.2783 0.0441 0.3566 0.336 Uiso 1 1 calc R
H47B H -0.2830 0.0705 0.2974 0.336 Uiso 1 1 calc R
H47C H -0.2483 0.1096 0.3484 0.336 Uiso 1 1 calc R
C48 C -0.1767(5) -0.0191(3) 0.3301(2) 0.176(3) Uani 1 1 d .
H48A H -0.1332 -0.0362 0.3141 0.264 Uiso 1 1 calc R
H48B H -0.2274 -0.0304 0.3089 0.264 Uiso 1 1 calc R
H48C H -0.1743 -0.0335 0.3669 0.264 Uiso 1 1 calc R
C65 C 0.2703(6) 0.4811(3) 0.0779(3) 0.185(4) Uani 1 1 d .
H65A H 0.2124 0.4811 0.0780 0.222 Uiso 1 1 calc R
H65B H 0.2806 0.4636 0.0438 0.222 Uiso 1 1 calc R
C66 C 0.2999(7) 0.5413(4) 0.0822(4) 0.208(4) Uani 1 1 d .
H66A H 0.2555 0.5697 0.0788 0.249 Uiso 1 1 calc R
H66B H 0.3326 0.5496 0.0539 0.249 Uiso 1 1 calc R
C67 C 0.3479(6) 0.5449(4) 0.1357(5) 0.220(4) Uani 1 1 d .
H67A H 0.4005 0.5617 0.1330 0.264 Uiso 1 1 calc R
H67B H 0.3215 0.5707 0.1592 0.264 Uiso 1 1 calc R
C68 C 0.3566(5) 0.4868(3) 0.1579(3) 0.172(3) Uani 1 1 d .
H68A H 0.3393 0.4860 0.1935 0.206 Uiso 1 1 calc R
H68B H 0.4127 0.4745 0.1621 0.206 Uiso 1 1 calc R
C69 C 0.1518(4) 0.4232(4) 0.2169(3) 0.155(3) Uani 1 1 d .
H69A H 0.0983 0.4079 0.2032 0.186 Uiso 1 1 calc R
H69B H 0.1634 0.4560 0.1935 0.186 Uiso 1 1 calc R
C70 C 0.1552(4) 0.4441(3) 0.2728(4) 0.137(2) Uani 1 1 d .
H70A H 0.1017 0.4445 0.2833 0.164 Uiso 1 1 calc R
H70B H 0.1778 0.4842 0.2771 0.164 Uiso 1 1 calc R
C71 C 0.2079(5) 0.4005(3) 0.3062(3) 0.139(2) Uani 1 1 d .
H71 H 0.2294 0.4038 0.3431 0.166 Uiso 1 1 calc R
C72 C 0.2193(4) 0.3517(3) 0.2697(2) 0.1179(19) Uani 1 1 d .
H72A H 0.2730 0.3347 0.2789 0.142 Uiso 1 1 calc R
H72B H 0.1797 0.3204 0.2716 0.142 Uiso 1 1 calc R
C73 C 0.5103(5) 0.3824(3) 0.0743(3) 0.172(3) Uani 1 1 d U
H73A H 0.5493 0.3944 0.1056 0.207 Uiso 1 1 calc R
H73B H 0.4581 0.3988 0.0789 0.207 Uiso 1 1 calc R
C74 C 0.5342(7) 0.4056(3) 0.0247(3) 0.213(4) Uani 1 1 d U
H74A H 0.4904 0.4284 0.0040 0.256 Uiso 1 1 calc R
H74B H 0.5809 0.4316 0.0332 0.256 Uiso 1 1 calc R
C75 C 0.5533(7) 0.3548(4) -0.0059(4) 0.217(4) Uani 1 1 d U
H75A H 0.5226 0.3557 -0.0425 0.261 Uiso 1 1 calc R
H75B H 0.6104 0.3544 -0.0087 0.261 Uiso 1 1 calc R
C76 C 0.5326(4) 0.3036(3) 0.0229(3) 0.131(2) Uani 1 1 d U
H76A H 0.4902 0.2813 0.0004 0.157 Uiso 1 1 calc R
H76B H 0.5793 0.2776 0.0315 0.157 Uiso 1 1 calc R
C77 C 0.6780(3) 0.2538(3) 0.1486(2) 0.1127(18) Uani 1 1 d .
H77A H 0.6730 0.2972 0.1477 0.135 Uiso 1 1 calc R
H77B H 0.6828 0.2401 0.1120 0.135 Uiso 1 1 calc R
C78 C 0.7494(3) 0.2363(3) 0.1866(3) 0.125(2) Uani 1 1 d .
H78A H 0.7823 0.2711 0.1984 0.150 Uiso 1 1 calc R
H78B H 0.7817 0.2079 0.1697 0.150 Uiso 1 1 calc R
C79 C 0.7181(5) 0.2089(3) 0.2328(3) 0.141(2) Uani 1 1 d .
H79A H 0.7174 0.2377 0.2621 0.170 Uiso 1 1 calc R
H79B H 0.7511 0.1749 0.2469 0.170 Uiso 1 1 calc R
C80 C 0.6357(4) 0.1894(3) 0.2109(3) 0.1187(19) Uani 1 1 d .
H80A H 0.6357 0.1480 0.1990 0.142 Uiso 1 1 calc R
H80B H 0.6008 0.1930 0.2386 0.142 Uiso 1 1 calc R
C81 C 0.0618(3) 0.0796(2) 0.0447(2) 0.1021(17) Uani 1 1 d .
H81A H 0.0390 0.0815 0.0062 0.123 Uiso 1 1 calc R
H81B H 0.0198 0.0893 0.0662 0.123 Uiso 1 1 calc R
C82 C 0.0949(3) 0.0187(2) 0.0589(2) 0.1044(17) Uani 1 1 d .
H82A H 0.0719 -0.0104 0.0317 0.125 Uiso 1 1 calc R
H82B H 0.0830 0.0063 0.0944 0.125 Uiso 1 1 calc R
C83 C 0.1845(3) 0.0243(2) 0.05979(18) 0.0858(14) Uani 1 1 d .
H83A H 0.2137 0.0154 0.0959 0.103 Uiso 1 1 calc R
H83B H 0.2028 -0.0027 0.0335 0.103 Uiso 1 1 calc R
C84 C 0.1961(2) 0.0877(2) 0.04488(19) 0.0797(14) Uani 1 1 d .
H84A H 0.2451 0.1036 0.0661 0.096 Uiso 1 1 calc R
H84B H 0.2006 0.0908 0.0063 0.096 Uiso 1 1 calc R
C85 C 0.1161(7) 0.8239(5) 0.0492(4) 0.275(6) Uani 1 1 d .
H85A H 0.1171 0.8401 0.0133 0.412 Uiso 1 1 calc R
H85B H 0.1068 0.8557 0.0737 0.412 Uiso 1 1 calc R
H85C H 0.0736 0.7948 0.0475 0.412 Uiso 1 1 calc R
C86 C 0.1952(4) 0.7946(3) 0.0694(3) 0.138(2) Uani 1 1 d G
C87 C 0.1975(5) 0.7551(3) 0.1131(3) 0.139(3) Uani 1 1 d G
H87A H 0.1509 0.7475 0.1281 0.167 Uiso 1 1 calc R
C88 C 0.2696(7) 0.7270(2) 0.13457(17) 0.157(3) Uani 1 1 d G
H88A H 0.2711 0.7006 0.1638 0.188 Uiso 1 1 calc R
C89 C 0.3393(4) 0.7384(3) 0.1123(3) 0.171(3) Uani 1 1 d G
H89A H 0.3875 0.7196 0.1266 0.205 Uiso 1 1 calc R
C90 C 0.3370(4) 0.7779(4) 0.0685(4) 0.172(3) Uani 1 1 d G
H90A H 0.3837 0.7856 0.0536 0.207 Uiso 1 1 calc R
C91 C 0.2650(7) 0.8060(2) 0.04712(18) 0.164(3) Uani 1 1 d G
H91A H 0.2634 0.8325 0.0179 0.196 Uiso 1 1 calc R

loop_
_atom_site_aniso_label
_atom_site_aniso_U_11
_atom_site_aniso_U_22
_atom_site_aniso_U_33
_atom_site_aniso_U_23
_atom_site_aniso_U_13
_atom_site_aniso_U_12
Na1 0.0436(8) 0.0706(10) 0.0550(9) -0.0127(7) 0.0120(7) 0.0015(7)
Na2 0.0597(10) 0.0697(11) 0.0900(11) 0.0051(9) 0.0257(9) -0.0066(8)
Na3 0.0708(10) 0.0401(8) 0.0643(9) 0.0003(7) -0.0006(8) 0.0060(7)
O4 0.0462(14) 0.0463(14) 0.0413(13) 0.0015(11) 0.0014(11) 0.0101(12)
O3 0.0533(15) 0.0394(13) 0.0496(14) 0.0080(12) -0.0042(12) -0.0076(12)
O1 0.0428(14) 0.0397(14) 0.0517(14) -0.0050(11) 0.0148(11) 0.0044(11)
O2 0.0606(17) 0.0531(16) 0.0453(15) -0.0062(12) 0.0155(12) -0.0218(13)
O5 0.184(4) 0.064(2) 0.110(3) 0.013(2) 0.007(3) -0.008(2)
O6 0.132(3) 0.117(3) 0.098(3) -0.007(2) 0.034(2) 0.050(3)
O7 0.121(3) 0.085(2) 0.106(3) 0.013(2) 0.025(2) -0.021(2)
O8 0.057(2) 0.111(3) 0.117(3) 0.011(2) 0.0144(19) 0.0027(19)
O9 0.0513(17) 0.082(2) 0.092(2) -0.0390(17) 0.0188(15) -0.0087(17)
C1 0.045(2) 0.0168(16) 0.0405(19) -0.0075(14) 0.0010(16) -0.0003(16)
C2 0.037(2) 0.0288(19) 0.0374(19) -0.0012(15) 0.0018(15) 0.0020(16)
C3 0.033(2) 0.037(2) 0.059(2) -0.0018(17) 0.0074(17) -0.0028(17)
C4 0.044(2) 0.0240(18) 0.068(2) -0.0080(17) 0.0030(19) 0.0027(18)
C5 0.0296(19) 0.0295(19) 0.054(2) -0.0064(16) 0.0073(16) 0.0027(16)
C6 0.0303(19) 0.0308(19) 0.0265(17) -0.0052(14) 0.0010(14) 0.0041(16)
C20 0.0389(19) 0.0249(17) 0.0308(18) -0.0032(14) 0.0009(15) 0.0015(15)
C21 0.0295(18) 0.0257(17) 0.0368(19) -0.0034(15) 0.0042(15) -0.0030(15)
C22 0.036(2) 0.0296(18) 0.036(2) -0.0120(16) 0.0023(16) 0.0011(16)
C23 0.045(2) 0.048(2) 0.039(2) -0.0074(17) 0.0046(17) 0.0021(19)
C24 0.056(2) 0.058(2) 0.037(2) -0.0127(19) 0.0117(18) 0.001(2)
C25 0.034(2) 0.049(2) 0.050(2) -0.0110(19) 0.0091(18) -0.0019(18)
C26 0.0312(19) 0.0352(19) 0.043(2) -0.0012(16) 0.0023(16) -0.0013(16)
C27 0.0316(18) 0.0263(18) 0.0328(18) -0.0001(15) 0.0034(14) -0.0020(15)
C28 0.043(2) 0.034(2) 0.0356(19) -0.0051(16) 0.0017(16) 0.0010(17)
C29 0.045(2) 0.041(2) 0.042(2) -0.0044(17) 0.0001(17) -0.0089(17)
C30 0.045(2) 0.055(2) 0.040(2) -0.0003(19) -0.0103(17) -0.0103(19)
C31 0.046(2) 0.044(2) 0.041(2) 0.0000(17) -0.0020(17) -0.0065(18)
C32 0.038(2) 0.0347(19) 0.041(2) -0.0025(16) 0.0058(17) -0.0103(16)
C7 0.0357(19) 0.037(2) 0.0387(19) -0.0075(16) 0.0101(15) 0.0005(16)
C8 0.0299(19) 0.040(2) 0.044(2) -0.0124(18) 0.0091(16) -0.0053(16)
C9 0.034(2) 0.037(2) 0.055(2) -0.0130(19) 0.0132(17) -0.0041(17)
C10 0.051(2) 0.043(2) 0.070(3) -0.004(2) 0.016(2) 0.0053(19)
C11 0.065(3) 0.046(2) 0.082(3) -0.008(2) 0.018(2) 0.010(2)
C12 0.052(2) 0.042(2) 0.078(3) -0.017(2) 0.024(2) 0.000(2)
C13 0.048(2) 0.052(3) 0.052(2) -0.0106(19) 0.0153(18) -0.0022(19)
C14 0.0305(18) 0.0307(18) 0.040(2) -0.0098(16) 0.0072(16) 0.0035(15)
C15 0.037(2) 0.036(2) 0.041(2) 0.0037(16) 0.0135(17) 0.0002(17)
C16 0.034(2) 0.040(2) 0.050(2) 0.0025(17) 0.0118(17) -0.0063(17)
C17 0.033(2) 0.047(2) 0.061(3) 0.000(2) 0.0138(19) -0.0079(17)
C18 0.039(2) 0.045(2) 0.052(2) 0.0028(18) 0.0180(18) 0.0005(18)
C19 0.040(2) 0.046(2) 0.038(2) -0.0017(17) 0.0062(17) 0.0057(18)
C49 0.074(3) 0.084(3) 0.035(2) 0.000(2) 0.002(2) 0.014(2)
C50 0.121(4) 0.077(3) 0.064(3) 0.023(2) 0.006(3) 0.009(3)
C51 0.093(4) 0.113(4) 0.055(3) 0.011(3) -0.032(2) 0.008(3)
C52 0.139(5) 0.135(4) 0.042(3) 0.010(3) 0.014(3) 0.031(4)
C53 0.052(3) 0.058(3) 0.085(3) -0.017(2) 0.019(2) 0.012(2)
C54 0.065(3) 0.129(4) 0.137(4) -0.006(4) 0.050(3) 0.028(3)
C55 0.168(6) 0.133(5) 0.128(5) 0.023(4) 0.055(4) 0.116(5)
C56 0.084(4) 0.110(4) 0.263(8) -0.112(5) 0.036(4) 0.004(3)
C57 0.062(3) 0.041(2) 0.069(3) -0.002(2) -0.014(2) -0.012(2)
C58 0.090(3) 0.069(3) 0.110(4) 0.015(3) 0.009(3) -0.046(3)
C59 0.111(4) 0.054(3) 0.100(4) -0.019(3) -0.007(3) -0.020(3)
C60 0.114(4) 0.072(3) 0.115(4) -0.004(3) -0.057(3) -0.047(3)
C61 0.066(3) 0.052(3) 0.065(3) 0.014(2) -0.019(2) -0.012(2)
C62 0.110(5) 0.248(9) 0.280(10) 0.211(8) -0.013(6) -0.039(6)
C63 0.193(7) 0.111(5) 0.285(9) 0.116(6) -0.158(7) -0.056(5)
C64 0.287(10) 0.091(5) 0.172(7) 0.026(5) -0.080(7) 0.042(6)
C33 0.098(4) 0.058(3) 0.075(3) 0.009(2) 0.011(3) 0.021(3)
C34 0.225(7) 0.082(4) 0.115(4) 0.029(3) 0.023(4) 0.076(4)
C35 0.134(5) 0.109(4) 0.113(4) 0.049(3) 0.054(4) 0.024(4)
C36 0.132(5) 0.127(5) 0.082(3) 0.005(3) -0.018(3) 0.022(4)
C37 0.079(3) 0.067(3) 0.090(3) -0.031(3) 0.034(3) 0.012(3)
C38 0.126(4) 0.057(3) 0.145(5) -0.045(3) 0.066(4) -0.004(3)
C39 0.228(8) 0.144(6) 0.094(4) -0.054(4) 0.035(5) 0.061(5)
C40 0.134(5) 0.091(4) 0.209(6) -0.053(4) 0.128(5) -0.016(4)
C41 0.046(2) 0.061(2) 0.048(2) -0.001(2) 0.0051(19) -0.022(2)
C42 0.074(3) 0.098(3) 0.068(3) 0.016(3) -0.018(2) -0.015(3)
C43 0.084(3) 0.066(3) 0.068(3) -0.024(2) 0.014(2) -0.021(2)
C44 0.090(3) 0.109(4) 0.069(3) -0.008(3) 0.003(3) -0.065(3)
C45 0.067(3) 0.066(3) 0.049(2) 0.008(2) 0.021(2) -0.011(2)
C46 0.246(9) 0.376(12) 0.063(4) 0.058(5) 0.004(5) -0.196(9)
C47 0.185(7) 0.337(11) 0.189(7) 0.151(7) 0.154(6) 0.142(8)
C48 0.339(11) 0.114(5) 0.095(4) 0.018(4) 0.097(5) -0.059(6)
C65 0.305(11) 0.089(5) 0.144(6) 0.022(5) -0.019(7) -0.004(6)
C66 0.333(14) 0.109(7) 0.189(9) 0.058(7) 0.066(9) -0.010(8)
C67 0.285(12) 0.098(7) 0.265(12) 0.040(8) 0.008(10) -0.062(7)
C68 0.241(9) 0.098(5) 0.172(7) -0.028(5) 0.014(6) -0.063(6)
C69 0.139(6) 0.176(7) 0.150(7) 0.007(6) 0.019(5) 0.063(6)
C70 0.119(5) 0.102(5) 0.198(8) -0.043(5) 0.049(5) -0.001(4)
C71 0.204(7) 0.104(5) 0.110(5) -0.025(4) 0.029(5) 0.042(5)
C72 0.159(6) 0.094(4) 0.108(5) -0.007(4) 0.043(4) 0.011(4)
C73 0.278(8) 0.115(5) 0.131(5) -0.014(5) 0.051(5) -0.048(6)
C74 0.394(10) 0.118(5) 0.135(6) 0.022(5) 0.060(7) -0.070(7)
C75 0.365(10) 0.148(7) 0.163(7) 0.014(6) 0.117(7) -0.048(7)
C76 0.176(6) 0.122(5) 0.102(4) 0.004(4) 0.047(4) -0.027(4)
C77 0.070(4) 0.141(5) 0.132(5) 0.023(4) 0.030(4) 0.012(4)
C78 0.077(4) 0.134(5) 0.155(6) -0.019(5) -0.010(4) 0.010(4)
C79 0.131(6) 0.129(5) 0.148(6) 0.028(5) -0.028(5) 0.014(5)
C80 0.120(5) 0.104(4) 0.129(5) 0.031(4) 0.009(4) 0.005(4)
C81 0.059(3) 0.105(4) 0.144(5) -0.046(4) 0.021(3) -0.024(3)
C82 0.105(5) 0.102(4) 0.105(4) -0.018(3) 0.016(3) -0.041(4)
C83 0.084(4) 0.094(4) 0.077(3) -0.034(3) 0.006(3) 0.000(3)
C84 0.053(3) 0.085(3) 0.103(4) -0.042(3) 0.019(2) -0.016(3)
C85 0.277(12) 0.292(13) 0.245(11) -0.071(9) 0.007(9) 0.133(11)
C86 0.186(9) 0.121(6) 0.106(6) -0.025(5) 0.024(6) 0.014(6)
C87 0.197(9) 0.113(6) 0.117(6) -0.015(5) 0.056(6) -0.042(6)
C88 0.243(10) 0.133(6) 0.096(5) -0.010(4) 0.032(8) -0.025(8)
C89 0.193(10) 0.187(9) 0.123(7) -0.019(6) -0.003(6) 0.007(7)
C90 0.192(10) 0.194(9) 0.143(8) -0.028(6) 0.063(7) -0.035(7)
C91 0.195(9) 0.181(7) 0.127(6) 0.012(5) 0.063(7) 0.005(8)

loop_
_atom_type_symbol
_atom_type_description
_atom_type_scat_dispersion_real
_atom_type_scat_dispersion_imag
_atom_type_scat_source
C C 0.0033 0.0016 'International Tables Vol C Tables 4.2.6.8 and 6.1.1.4'
H H 0.0000 0.0000 'International Tables Vol C Tables 4.2.6.8 and 6.1.1.4'
O O 0.0106 0.0060 'International Tables Vol C Tables 4.2.6.8 and 6.1.1.4'
Na Na 0.0362 0.0249 'International Tables Vol C Tables 4.2.6.8 and 6.1.1.4'

loop_
_geom_angle_atom_site_label_1
_geom_angle_atom_site_label_2
_geom_angle_atom_site_label_3
_geom_angle
O1 Na1 O4 130.32(10)
O1 Na1 O9 113.80(10)
O4 Na1 O9 115.29(10)
O1 Na1 C22 155.57(10)
O4 Na1 C22 27.08(7)
O9 Na1 C22 90.43(10)
O1 Na1 C6 103.93(9)
O4 Na1 C6 81.57(8)
O9 Na1 C6 92.05(10)
C22 Na1 C6 70.54(9)
O1 Na1 Na3 110.98(7)
O4 Na1 Na3 22.73(6)
O9 Na1 Na3 134.99(8)
C22 Na1 Na3 44.64(7)
C6 Na1 Na3 72.85(6)
O7 Na2 O3 114.58(13)
O7 Na2 O8 93.15(14)
O3 Na2 O8 126.77(12)
O7 Na2 C28 141.74(14)
O3 Na2 C28 28.89(8)
O8 Na2 C28 105.59(12)
O7 Na2 C26 123.99(13)
O3 Na2 C26 95.98(10)
O8 Na2 C26 104.85(12)
C28 Na2 C26 83.52(10)
O7 Na2 C21 121.72(12)
O3 Na2 C21 71.58(9)
O8 Na2 C21 131.19(12)
C28 Na2 C21 68.85(9)
C26 Na2 C21 28.32(8)
O7 Na2 Na3 92.59(11)
O3 Na2 Na3 33.95(6)
O8 Na2 Na3 159.21(10)
C28 Na2 Na3 59.25(7)
C26 Na2 Na3 88.31(8)
C21 Na2 Na3 60.03(7)
O3 Na3 O4 105.74(9)
O3 Na3 O6 103.59(13)
O4 Na3 O6 112.19(13)
O3 Na3 O5 111.40(14)
O4 Na3 O5 125.52(13)
O6 Na3 O5 96.32(15)
O3 Na3 C22 82.90(9)
O4 Na3 C22 25.19(7)
O6 Na3 C22 129.40(13)
O5 Na3 C22 128.42(13)
O3 Na3 Na2 35.25(7)
O4 Na3 Na2 82.93(7)
O6 Na3 Na2 138.07(12)
O5 Na3 Na2 106.04(12)
C22 Na3 Na2 57.75(7)
O3 Na3 Na1 108.69(7)
O4 Na3 Na1 22.46(6)
O6 Na3 Na1 90.13(11)
O5 Na3 Na1 136.47(12)
C22 Na3 Na1 42.35(7)
Na2 Na3 Na1 96.89(4)
C22 O4 Na1 101.45(17)
C22 O4 Na3 107.07(17)
Na1 O4 Na3 134.81(11)
C28 O3 Na3 136.2(2)
C28 O3 Na2 93.46(18)
Na3 O3 Na2 110.80(10)
C9 O1 Na1 131.45(19)
C15 O2 H2 109.5
C65 O5 C68 107.9(5)
C65 O5 Na3 132.1(4)
C68 O5 Na3 118.5(4)
C69 O6 C72 106.6(5)
C69 O6 Na3 130.6(4)
C72 O6 Na3 122.7(3)
C73 O7 C76 107.8(5)
C73 O7 Na2 123.5(4)
C76 O7 Na2 128.3(3)
C77 O8 C80 107.6(4)
C77 O8 Na2 125.6(3)
C80 O8 Na2 124.6(3)
C81 O9 C84 104.8(3)
C81 O9 Na1 124.2(3)
C84 O9 Na1 129.9(2)
C6 C1 C2 122.7(3)
C6 C1 H1 118.6
C2 C1 H1 118.6
C3 C2 C1 117.4(3)
C3 C2 C7 121.0(3)
C1 C2 C7 121.4(3)
C4 C3 C2 120.9(3)
C4 C3 H3 119.5
C2 C3 H3 119.5
C5 C4 C3 120.6(3)
C5 C4 H4A 119.7
C3 C4 H4A 119.7
C4 C5 C6 120.6(3)
C4 C5 H5 119.7
C6 C5 H5 119.7
C1 C6 C5 117.7(3)
C1 C6 C20 119.4(3)
C5 C6 C20 122.9(3)
C1 C6 Na1 68.65(16)
C5 C6 Na1 106.37(19)
C20 C6 Na1 91.69(16)
C27 C20 C21 111.9(2)
C27 C20 C6 115.6(2)
C21 C20 C6 112.3(2)
C27 C20 H20 105.3
C21 C20 H20 105.3
C6 C20 H20 105.3
C26 C21 C22 120.5(3)
C26 C21 C20 121.3(3)
C22 C21 C20 118.1(3)
C26 C21 Na2 72.09(17)
C22 C21 Na2 96.05(19)
C20 C21 Na2 104.59(17)
O4 C22 C21 119.9(3)
O4 C22 C23 122.4(3)
C21 C22 C23 117.8(3)
O4 C22 Na1 51.48(14)
C21 C22 Na1 99.1(2)
C23 C22 Na1 118.4(2)
O4 C22 Na3 47.73(13)
C21 C22 Na3 95.13(18)
C23 C22 Na3 127.3(2)
Na1 C22 Na3 93.02(10)
C24 C23 C22 118.3(3)
C24 C23 C49 121.8(3)
C22 C23 C49 119.8(3)
C23 C24 C25 125.1(3)
C23 C24 H24 117.4
C25 C24 H24 117.4
C24 C25 C26 115.6(3)
C24 C25 C53 121.0(3)
C26 C25 C53 123.3(3)
C21 C26 C25 122.6(3)
C21 C26 Na2 79.59(17)
C25 C26 Na2 92.8(2)
C21 C26 H26 117.0
C25 C26 H26 117.0
Na2 C26 H26 117.0
C32 C27 C28 120.6(3)
C32 C27 C20 122.9(3)
C28 C27 C20 116.4(3)
O3 C28 C27 119.9(3)
O3 C28 C29 122.0(3)
C27 C28 C29 118.1(3)
O3 C28 Na2 57.65(16)
C27 C28 Na2 99.94(19)
C29 C28 Na2 110.9(2)
C30 C29 C28 117.3(3)
C30 C29 C57 122.1(3)
C28 C29 C57 120.6(3)
C31 C30 C29 125.3(3)
C31 C30 H30 117.4
C29 C30 H30 117.4
C30 C31 C32 115.7(3)
C30 C31 C61 123.4(3)
C32 C31 C61 120.8(3)
C27 C32 C31 122.6(3)
C27 C32 H32 118.7
C31 C32 H32 118.7
C8 C7 C14 113.3(2)
C8 C7 C2 117.5(3)
C14 C7 C2 113.2(2)
C8 C7 H7 103.6
C14 C7 H7 103.6
C2 C7 H7 103.6
C13 C8 C9 118.5(3)
C13 C8 C7 117.4(3)
C9 C8 C7 123.9(3)
O1 C9 C8 119.6(3)
O1 C9 C10 120.7(3)
C8 C9 C10 119.7(3)
C11 C10 C9 117.4(4)
C11 C10 C33 121.8(3)
C9 C10 C33 120.8(3)
C12 C11 C10 124.7(4)
C12 C11 H11 117.7
C10 C11 H11 117.7
C11 C12 C13 116.1(4)
C11 C12 C37 122.5(4)
C13 C12 C37 121.3(4)
C12 C13 C8 123.7(4)
C12 C13 H13 118.1
C8 C13 H13 118.1
C19 C14 C15 118.6(3)
C19 C14 C7 117.9(3)
C15 C14 C7 123.5(3)
O2 C15 C14 122.0(3)
O2 C15 C16 117.2(3)
C14 C15 C16 120.7(3)
C17 C16 C15 117.2(3)
C17 C16 C41 121.6(3)
C15 C16 C41 121.2(3)
C16 C17 C18 124.4(3)
C16 C17 H17 117.8
C18 C17 H17 117.8
C19 C18 C17 115.7(3)
C19 C18 C45 122.8(3)
C17 C18 C45 121.4(3)
C18 C19 C14 123.4(3)
C18 C19 H19 118.3
C14 C19 H19 118.3
C50 C49 C51 108.8(4)
C50 C49 C23 110.8(3)
C51 C49 C23 109.6(3)
C50 C49 C52 108.6(4)
C51 C49 C52 107.4(3)
C23 C49 C52 111.5(3)
C49 C50 H50A 109.5
C49 C50 H50B 109.5
H50A C50 H50B 109.5
C49 C50 H50C 109.5
H50A C50 H50C 109.5
H50B C50 H50C 109.5
C49 C51 H51A 109.5
C49 C51 H51B 109.5
H51A C51 H51B 109.5
C49 C51 H51C 109.5
H51A C51 H51C 109.5
H51B C51 H51C 109.5
C49 C52 H52A 109.5
C49 C52 H52B 109.5
H52A C52 H52B 109.5
C49 C52 H52C 109.5
H52A C52 H52C 109.5
H52B C52 H52C 109.5
C55 C53 C25 113.4(3)
C55 C53 C54 107.6(4)
C25 C53 C54 110.7(3)
C55 C53 C56 109.4(4)
C25 C53 C56 107.9(3)
C54 C53 C56 107.7(4)
C53 C54 H54A 109.5
C53 C54 H54B 109.5
H54A C54 H54B 109.5
C53 C54 H54C 109.5
H54A C54 H54C 109.5
H54B C54 H54C 109.5
C53 C55 H55A 109.5
C53 C55 H55B 109.5
H55A C55 H55B 109.5
C53 C55 H55C 109.5
H55A C55 H55C 109.5
H55B C55 H55C 109.5
C53 C56 H56A 109.5
C53 C56 H56B 109.5
H56A C56 H56B 109.5
C53 C56 H56C 109.5
H56A C56 H56C 109.5
H56B C56 H56C 109.5
C59 C57 C29 109.4(3)
C59 C57 C58 108.3(3)
C29 C57 C58 112.1(3)
C59 C57 C60 107.7(4)
C29 C57 C60 111.9(3)
C58 C57 C60 107.2(4)
C57 C58 H58A 109.5
C57 C58 H58B 109.5
H58A C58 H58B 109.5
C57 C58 H58C 109.5
H58A C58 H58C 109.5
H58B C58 H58C 109.5
C57 C59 H59A 109.5
C57 C59 H59B 109.5
H59A C59 H59B 109.5
C57 C59 H59C 109.5
H59A C59 H59C 109.5
H59B C59 H59C 109.5
C57 C60 H60A 109.5
C57 C60 H60B 109.5
H60A C60 H60B 109.5
C57 C60 H60C 109.5
H60A C60 H60C 109.5
H60B C60 H60C 109.5
C63 C61 C62 118.1(5)
C63 C61 C31 115.9(4)
C62 C61 C31 112.0(4)
C63 C61 C64 103.3(5)
C62 C61 C64 96.9(5)
C31 C61 C64 107.6(3)
C61 C62 H62A 109.5
C61 C62 H62B 109.5
H62A C62 H62B 109.5
C61 C62 H62C 109.5
H62A C62 H62C 109.5
H62B C62 H62C 109.5
C61 C63 H63A 109.5
C61 C63 H63B 109.5
H63A C63 H63B 109.5
C61 C63 H63C 109.5
H63A C63 H63C 109.5
H63B C63 H63C 109.5
C61 C64 H64A 109.5
C61 C64 H64B 109.5
H64A C64 H64B 109.5
C61 C64 H64C 109.5
H64A C64 H64C 109.5
H64B C64 H64C 109.5
C36 C33 C35 111.3(4)
C36 C33 C10 109.4(4)
C35 C33 C10 110.4(4)
C36 C33 C34 108.0(4)
C35 C33 C34 106.1(4)
C10 C33 C34 111.6(4)
C33 C34 H34A 109.5
C33 C34 H34B 109.5
H34A C34 H34B 109.5
C33 C34 H34C 109.5
H34A C34 H34C 109.5
H34B C34 H34C 109.5
C33 C35 H35A 109.5
C33 C35 H35B 109.5
H35A C35 H35B 109.5
C33 C35 H35C 109.5
H35A C35 H35C 109.5
H35B C35 H35C 109.5
C33 C36 H36A 109.5
C33 C36 H36B 109.5
H36A C36 H36B 109.5
C33 C36 H36C 109.5
H36A C36 H36C 109.5
H36B C36 H36C 109.5
C38 C37 C39 107.3(4)
C38 C37 C40 108.6(4)
C39 C37 C40 109.5(5)
C38 C37 C12 112.2(4)
C39 C37 C12 111.5(4)
C40 C37 C12 107.7(4)
C37 C38 H38A 109.5
C37 C38 H38B 109.5
H38A C38 H38B 109.5
C37 C38 H38C 109.5
H38A C38 H38C 109.5
H38B C38 H38C 109.5
C37 C39 H39A 109.5
C37 C39 H39B 109.5
H39A C39 H39B 109.5
C37 C39 H39C 109.5
H39A C39 H39C 109.5
H39B C39 H39C 109.5
C37 C40 H40A 109.5
C37 C40 H40B 109.5
H40A C40 H40B 109.5
C37 C40 H40C 109.5
H40A C40 H40C 109.5
H40B C40 H40C 109.5
C44 C41 C42 107.1(3)
C44 C41 C43 107.2(3)
C42 C41 C43 110.2(3)
C44 C41 C16 112.3(3)
C42 C41 C16 110.7(3)
C43 C41 C16 109.1(3)
C41 C42 H42A 109.5
C41 C42 H42B 109.5
H42A C42 H42B 109.5
C41 C42 H42C 109.5
H42A C42 H42C 109.5
H42B C42 H42C 109.5
C41 C43 H43A 109.5
C41 C43 H43B 109.5
H43A C43 H43B 109.5
C41 C43 H43C 109.5
H43A C43 H43C 109.5
H43B C43 H43C 109.5
C41 C44 H44A 109.5
C41 C44 H44B 109.5
H44A C44 H44B 109.5
C41 C44 H44C 109.5
H44A C44 H44C 109.5
H44B C44 H44C 109.5
C46 C45 C48 107.0(5)
C46 C45 C47 109.5(6)
C48 C45 C47 105.7(6)
C46 C45 C18 113.1(4)
C48 C45 C18 111.4(4)
C47 C45 C18 109.8(4)
C45 C46 H46A 109.5
C45 C46 H46B 109.5
H46A C46 H46B 109.5
C45 C46 H46C 109.5
H46A C46 H46C 109.5
H46B C46 H46C 109.5
C45 C47 H47A 109.5
C45 C47 H47B 109.5
H47A C47 H47B 109.5
C45 C47 H47C 109.5
H47A C47 H47C 109.5
H47B C47 H47C 109.5
C45 C48 H48A 109.5
C45 C48 H48B 109.5
H48A C48 H48B 109.5
C45 C48 H48C 109.5
H48A C48 H48C 109.5
H48B C48 H48C 109.5
O5 C65 C66 110.1(7)
O5 C65 H65A 109.6
C66 C65 H65A 109.6
O5 C65 H65B 109.6
C66 C65 H65B 109.6
H65A C65 H65B 108.2
C65 C66 C67 105.0(7)
C65 C66 H66A 110.8
C67 C66 H66A 110.8
C65 C66 H66B 110.8
C67 C66 H66B 110.8
H66A C66 H66B 108.8
C68 C67 C66 108.4(8)
C68 C67 H67A 110.0
C66 C67 H67A 110.0
C68 C67 H67B 110.0
C66 C67 H67B 110.0
H67A C67 H67B 108.4
C67 C68 O5 107.7(7)
C67 C68 H68A 110.2
O5 C68 H68A 110.2
C67 C68 H68B 110.2
O5 C68 H68B 110.2
H68A C68 H68B 108.5
O6 C69 C70 107.9(5)
O6 C69 H69A 110.1
C70 C69 H69A 110.1
O6 C69 H69B 110.1
C70 C69 H69B 110.1
H69A C69 H69B 108.4
C69 C70 C71 104.7(5)
C69 C70 H70A 110.8
C71 C70 H70A 110.8
C69 C70 H70B 110.8
C71 C70 H70B 110.8
H70A C70 H70B 108.9
C72 C71 C70 105.7(5)
C72 C71 H71 127.1
C70 C71 H71 127.1
O6 C72 C71 104.8(5)
O6 C72 H72A 110.8
C71 C72 H72A 110.8
O6 C72 H72B 110.8
C71 C72 H72B 110.8
H72A C72 H72B 108.9
O7 C73 C74 109.8(6)
O7 C73 H73A 109.7
C74 C73 H73A 109.7
O7 C73 H73B 109.7
C74 C73 H73B 109.7
H73A C73 H73B 108.2
C75 C74 C73 106.3(6)
C75 C74 H74A 110.5
C73 C74 H74A 110.5
C75 C74 H74B 110.5
C73 C74 H74B 110.5
H74A C74 H74B 108.7
C76 C75 C74 106.3(7)
C76 C75 H75A 110.5
C74 C75 H75A 110.5
C76 C75 H75B 110.5
C74 C75 H75B 110.5
H75A C75 H75B 108.7
O7 C76 C75 109.4(6)
O7 C76 H76A 109.8
C75 C76 H76A 109.8
O7 C76 H76B 109.8
C75 C76 H76B 109.8
H76A C76 H76B 108.2
O8 C77 C78 109.2(5)
O8 C77 H77A 109.8
C78 C77 H77A 109.8
O8 C77 H77B 109.8
C78 C77 H77B 109.8
H77A C77 H77B 108.3
C77 C78 C79 105.0(5)
C77 C78 H78A 110.7
C79 C78 H78A 110.7
C77 C78 H78B 110.7
C79 C78 H78B 110.7
H78A C78 H78B 108.8
C78 C79 C80 105.3(5)
C78 C79 H79A 110.7
C80 C79 H79A 110.7
C78 C79 H79B 110.7
C80 C79 H79B 110.7
H79A C79 H79B 108.8
O8 C80 C79 106.2(5)
O8 C80 H80A 110.5
C79 C80 H80A 110.5
O8 C80 H80B 110.5
C79 C80 H80B 110.5
H80A C80 H80B 108.7
O9 C81 C82 106.7(4)
O9 C81 H81A 110.4
C82 C81 H81A 110.4
O9 C81 H81B 110.4
C82 C81 H81B 110.4
H81A C81 H81B 108.6
C81 C82 C83 105.2(4)
C81 C82 H82A 110.7
C83 C82 H82A 110.7
C81 C82 H82B 110.7
C83 C82 H82B 110.7
H82A C82 H82B 108.8
C84 C83 C82 104.2(4)
C84 C83 H83A 110.9
C82 C83 H83A 110.9
C84 C83 H83B 110.9
C82 C83 H83B 110.9
H83A C83 H83B 108.9
O9 C84 C83 107.1(4)
O9 C84 H84A 110.3
C83 C84 H84A 110.3
O9 C84 H84B 110.3
C83 C84 H84B 110.3
H84A C84 H84B 108.5
C86 C85 H85A 109.5
C86 C85 H85B 109.5
H85A C85 H85B 109.5
C86 C85 H85C 109.5
H85A C85 H85C 109.5
H85B C85 H85C 109.5
C87 C86 C91 120.0
C87 C86 C85 117.1(9)
C91 C86 C85 122.9(9)
C88 C87 C86 120.0
C88 C87 H87A 120.0
C86 C87 H87A 120.0
C87 C88 C89 120.0
C87 C88 H88A 120.0
C89 C88 H88A 120.0
C88 C89 C90 120.0
C88 C89 H89A 120.0
C90 C89 H89A 120.0
C91 C90 C89 120.0
C91 C90 H90A 120.0
C89 C90 H90A 120.0
C90 C91 C86 120.0
C90 C91 H91A 120.0
C86 C91 H91A 120.0

loop_
_geom_bond_atom_site_label_1
_geom_bond_atom_site_label_2
_geom_bond_distance
Na1 O1 2.201(3)
Na1 O4 2.269(3)
Na1 O9 2.302(3)
Na1 C22 2.842(3)
Na1 C6 2.999(3)
Na1 Na3 4.2135(19)
Na2 O7 2.297(4)
Na2 O3 2.322(3)
Na2 O8 2.372(3)
Na2 C28 2.743(4)
Na2 C26 2.762(3)
Na2 C21 2.855(3)
Na2 Na3 3.760(2)
Na3 O3 2.246(3)
Na3 O4 2.295(2)
Na3 O6 2.299(4)
Na3 O5 2.340(4)
Na3 C22 2.965(3)
O4 C22 1.320(3)
O3 C28 1.328(3)
O1 C9 1.336(4)
O2 C15 1.348(3)
O2 H2 0.8200
O5 C65 1.374(7)
O5 C68 1.425(6)
O6 C69 1.389(6)
O6 C72 1.419(6)
O7 C73 1.351(7)
O7 C76 1.412(6)
O8 C77 1.417(5)
O8 C80 1.428(5)
O9 C81 1.418(5)
O9 C84 1.428(4)
C1 C6 1.383(4)
C1 C2 1.393(4)
C1 H1 0.9300
C2 C3 1.377(4)
C2 C7 1.543(4)
C3 C4 1.376(4)
C3 H3 0.9300
C4 C5 1.368(4)
C4 H4A 0.9300
C5 C6 1.387(4)
C5 H5 0.9300
C6 C20 1.528(4)
C20 C27 1.523(4)
C20 C21 1.527(4)
C20 H20 0.9800
C21 C26 1.377(4)
C21 C22 1.422(4)
C22 C23 1.426(4)
C23 C24 1.378(5)
C23 C49 1.544(5)
C24 C25 1.386(4)
C24 H24 0.9300
C25 C26 1.401(4)
C25 C53 1.519(5)
C26 H26 0.9800
C27 C32 1.378(4)
C27 C28 1.414(4)
C28 C29 1.431(4)
C29 C30 1.388(4)
C29 C57 1.528(5)
C30 C31 1.385(4)
C30 H30 0.9300
C31 C32 1.391(4)
C31 C61 1.521(5)
C32 H32 0.9300
C7 C8 1.511(4)
C7 C14 1.529(4)
C7 H7 0.9800
C8 C13 1.392(4)
C8 C9 1.398(4)
C9 C10 1.428(5)
C10 C11 1.381(5)
C10 C33 1.538(5)
C11 C12 1.375(5)
C11 H11 0.9300
C12 C13 1.376(5)
C12 C37 1.543(5)
C13 H13 0.9300
C14 C19 1.391(4)
C14 C15 1.392(4)
C15 C16 1.404(4)
C16 C17 1.389(4)
C16 C41 1.534(5)
C17 C18 1.391(4)
C17 H17 0.9300
C18 C19 1.378(4)
C18 C45 1.529(5)
C19 H19 0.9300
C49 C50 1.512(5)
C49 C51 1.542(6)
C49 C52 1.547(5)
C50 H50A 0.9600
C50 H50B 0.9600
C50 H50C 0.9600
C51 H51A 0.9600
C51 H51B 0.9600
C51 H51C 0.9600
C52 H52A 0.9600
C52 H52B 0.9600
C52 H52C 0.9600
C53 C55 1.501(6)
C53 C54 1.527(5)
C53 C56 1.543(6)
C54 H54A 0.9600
C54 H54B 0.9600
C54 H54C 0.9600
C55 H55A 0.9600
C55 H55B 0.9600
C55 H55C 0.9600
C56 H56A 0.9600
C56 H56B 0.9600
C56 H56C 0.9600
C57 C59 1.525(5)
C57 C58 1.534(5)
C57 C60 1.549(5)
C58 H58A 0.9600
C58 H58B 0.9600
C58 H58C 0.9600
C59 H59A 0.9600
C59 H59B 0.9600
C59 H59C 0.9600
C60 H60A 0.9600
C60 H60B 0.9600
C60 H60C 0.9600
C61 C63 1.423(6)
C61 C62 1.468(7)
C61 C64 1.576(8)
C62 H62A 0.9600
C62 H62B 0.9600
C62 H62C 0.9600
C63 H63A 0.9600
C63 H63B 0.9600
C63 H63C 0.9600
C64 H64A 0.9600
C64 H64B 0.9600
C64 H64C 0.9600
C33 C36 1.530(6)
C33 C35 1.537(6)
C33 C34 1.561(6)
C34 H34A 0.9600
C34 H34B 0.9600
C34 H34C 0.9600
C35 H35A 0.9600
C35 H35B 0.9600
C35 H35C 0.9600
C36 H36A 0.9600
C36 H36B 0.9600
C36 H36C 0.9600
C37 C38 1.508(6)
C37 C39 1.513(7)
C37 C40 1.518(6)
C38 H38A 0.9600
C38 H38B 0.9600
C38 H38C 0.9600
C39 H39A 0.9600
C39 H39B 0.9600
C39 H39C 0.9600
C40 H40A 0.9600
C40 H40B 0.9600
C40 H40C 0.9600
C41 C44 1.523(5)
C41 C42 1.523(5)
C41 C43 1.531(5)
C42 H42A 0.9600
C42 H42B 0.9600
C42 H42C 0.9600
C43 H43A 0.9600
C43 H43B 0.9600
C43 H43C 0.9600
C44 H44A 0.9600
C44 H44B 0.9600
C44 H44C 0.9600
C45 C46 1.451(6)
C45 C48 1.463(6)
C45 C47 1.494(6)
C46 H46A 0.9600
C46 H46B 0.9600
C46 H46C 0.9600
C47 H47A 0.9600
C47 H47B 0.9600
C47 H47C 0.9600
C48 H48A 0.9600
C48 H48B 0.9600
C48 H48C 0.9600
C65 C66 1.428(9)
C65 H65A 0.9700
C65 H65B 0.9700
C66 C67 1.441(10)
C66 H66A 0.9700
C66 H66B 0.9700
C67 C68 1.404(9)
C67 H67A 0.9700
C67 H67B 0.9700
C68 H68A 0.9700
C68 H68B 0.9700
C69 C70 1.452(8)
C69 H69A 0.9700
C69 H69B 0.9700
C70 C71 1.476(8)
C70 H70A 0.9700
C70 H70B 0.9700
C71 C72 1.445(7)
C71 H71 0.9300
C72 H72A 0.9700
C72 H72B 0.9700
C73 C74 1.442(8)
C73 H73A 0.9700
C73 H73B 0.9700
C74 C75 1.425(9)
C74 H74A 0.9700
C74 H74B 0.9700
C75 C76 1.416(8)
C75 H75A 0.9700
C75 H75B 0.9700
C76 H76A 0.9700
C76 H76B 0.9700
C77 C78 1.455(7)
C77 H77A 0.9700
C77 H77B 0.9700
C78 C79 1.464(8)
C78 H78A 0.9700
C78 H78B 0.9700
C79 C80 1.467(7)
C79 H79A 0.9700
C79 H79B 0.9700
C80 H80A 0.9700
C80 H80B 0.9700
C81 C82 1.488(7)
C81 H81A 0.9700
C81 H81B 0.9700
C82 C83 1.504(6)
C82 H82A 0.9700
C82 H82B 0.9700
C83 C84 1.480(6)
C83 H83A 0.9700
C83 H83B 0.9700
C84 H84A 0.9700
C84 H84B 0.9700
C85 C86 1.492(10)
C85 H85A 0.9600
C85 H85B 0.9600
C85 H85C 0.9600
C86 C87 1.3900
C86 C91 1.3900
C87 C88 1.3900
C87 H87A 0.9300
C88 C89 1.3900
C88 H88A 0.9300
C89 C90 1.3900
C89 H89A 0.9300
C90 C91 1.3900
C90 H90A 0.9300
C91 H91A 0.9300

loop_
_geom_hbond_atom_site_label_D
_geom_hbond_atom_site_label_H
_geom_hbond_atom_site_label_A
_geom_hbond_distance_DH
_geom_hbond_distance_HA
_geom_hbond_distance_DA
_geom_hbond_angle_DHA
O2 H2 O1 0.82 1.66 2.461(3) 163.8

loop_
_geom_torsion_atom_site_label_1
_geom_torsion_atom_site_label_2
_geom_torsion_atom_site_label_3
_geom_torsion_atom_site_label_4
_geom_torsion
O7 Na2 Na3 O3 -132.71(15)
O8 Na2 Na3 O3 -26.8(3)
C28 Na2 Na3 O3 19.87(12)
C26 Na2 Na3 O3 103.34(13)
C21 Na2 Na3 O3 101.74(13)
O7 Na2 Na3 O4 96.82(12)
O3 Na2 Na3 O4 -130.47(13)
O8 Na2 Na3 O4 -157.3(3)
C28 Na2 Na3 O4 -110.60(10)
C26 Na2 Na3 O4 -27.13(10)
C21 Na2 Na3 O4 -28.73(9)
O7 Na2 Na3 O6 -147.61(19)
O3 Na2 Na3 O6 -14.91(19)
O8 Na2 Na3 O6 -41.7(4)
C28 Na2 Na3 O6 4.96(18)
C26 Na2 Na3 O6 88.43(18)
C21 Na2 Na3 O6 86.84(18)
O7 Na2 Na3 O5 -28.17(16)
O3 Na2 Na3 O5 104.54(15)
O8 Na2 Na3 O5 77.7(3)
C28 Na2 Na3 O5 124.41(14)
C26 Na2 Na3 O5 -152.12(13)
C21 Na2 Na3 O5 -153.72(14)
O7 Na2 Na3 C22 97.51(13)
O3 Na2 Na3 C22 -129.78(13)
O8 Na2 Na3 C22 -156.6(3)
C28 Na2 Na3 C22 -109.91(11)
C26 Na2 Na3 C22 -26.44(10)
C21 Na2 Na3 C22 -28.04(10)
O7 Na2 Na3 Na1 114.45(11)
O3 Na2 Na3 Na1 -112.84(11)
O8 Na2 Na3 Na1 -139.6(3)
C28 Na2 Na3 Na1 -92.97(8)
C26 Na2 Na3 Na1 -9.50(8)
C21 Na2 Na3 Na1 -11.10(8)
O1 Na1 Na3 O3 122.51(10)
O4 Na1 Na3 O3 -86.05(16)
O9 Na1 Na3 O3 -51.40(15)
C22 Na1 Na3 O3 -55.62(12)
C6 Na1 Na3 O3 23.79(10)
O1 Na1 Na3 O4 -151.44(17)
O9 Na1 Na3 O4 34.66(18)
C22 Na1 Na3 O4 30.43(16)
C6 Na1 Na3 O4 109.85(16)
O1 Na1 Na3 O6 18.11(13)
O4 Na1 Na3 O6 169.54(19)
O9 Na1 Na3 O6 -155.80(16)
C22 Na1 Na3 O6 -160.02(15)
C6 Na1 Na3 O6 -80.61(13)
O1 Na1 Na3 O5 -81.24(18)
O4 Na1 Na3 O5 70.2(2)
O9 Na1 Na3 O5 104.9(2)
C22 Na1 Na3 O5 100.63(19)
C6 Na1 Na3 O5 -179.95(17)
O1 Na1 Na3 C22 178.13(13)
O4 Na1 Na3 C22 -30.43(16)
O9 Na1 Na3 C22 4.22(15)
C6 Na1 Na3 C22 79.41(11)
O1 Na1 Na3 Na2 156.67(8)
O4 Na1 Na3 Na2 -51.90(15)
O9 Na1 Na3 Na2 -17.24(13)
C22 Na1 Na3 Na2 -21.46(10)
C6 Na1 Na3 Na2 57.95(7)
O1 Na1 O4 C22 164.41(18)
O9 Na1 O4 C22 -25.0(2)
C6 Na1 O4 C22 63.26(18)
Na3 Na1 O4 C22 128.6(2)
O1 Na1 O4 Na3 35.8(2)
O9 Na1 O4 Na3 -153.59(14)
C22 Na1 O4 Na3 -128.6(2)
C6 Na1 O4 Na3 -65.31(15)
O3 Na3 O4 C22 -25.8(2)
O6 Na3 O4 C22 -138.0(2)
O5 Na3 O4 C22 106.0(2)
Na2 Na3 O4 C22 1.37(18)
Na1 Na3 O4 C22 -126.7(3)
O3 Na3 O4 Na1 100.94(15)
O6 Na3 O4 Na1 -11.3(2)
O5 Na3 O4 Na1 -127.24(18)
C22 Na3 O4 Na1 126.7(3)
Na2 Na3 O4 Na1 128.08(14)
O4 Na3 O3 C28 -67.7(3)
O6 Na3 O3 C28 50.5(3)
O5 Na3 O3 C28 153.0(3)
C22 Na3 O3 C28 -78.4(3)
Na2 Na3 O3 C28 -119.3(3)
Na1 Na3 O3 C28 -44.3(3)
O4 Na3 O3 Na2 51.66(13)
O6 Na3 O3 Na2 169.81(13)
O5 Na3 O3 Na2 -87.69(14)
C22 Na3 O3 Na2 40.91(11)
Na1 Na3 O3 Na2 74.98(10)
O7 Na2 O3 C28 -163.37(19)
O8 Na2 O3 C28 -48.7(2)
C26 Na2 O3 C28 64.87(18)
C21 Na2 O3 C28 79.43(18)
Na3 Na2 O3 C28 142.8(2)
O7 Na2 O3 Na3 53.82(15)
O8 Na2 O3 Na3 168.48(13)
C28 Na2 O3 Na3 -142.8(2)
C26 Na2 O3 Na3 -77.94(12)
C21 Na2 O3 Na3 -63.37(11)
O4 Na1 O1 C9 -31.6(3)
O9 Na1 O1 C9 157.8(3)
C22 Na1 O1 C9 -14.4(4)
C6 Na1 O1 C9 59.2(3)
Na3 Na1 O1 C9 -17.5(3)
O3 Na3 O5 C65 155.3(6)
O4 Na3 O5 C65 25.7(6)
O6 Na3 O5 C65 -97.4(6)
C22 Na3 O5 C65 57.1(6)
Na2 Na3 O5 C65 118.4(6)
Na1 Na3 O5 C65 -0.5(7)
O3 Na3 O5 C68 -40.6(5)
O4 Na3 O5 C68 -170.2(4)
O6 Na3 O5 C68 66.7(5)
C22 Na3 O5 C68 -138.8(4)
Na2 Na3 O5 C68 -77.5(5)
Na1 Na3 O5 C68 163.6(4)
O3 Na3 O6 C69 152.0(5)
O4 Na3 O6 C69 -94.5(5)
O5 Na3 O6 C69 38.1(5)
C22 Na3 O6 C69 -116.1(5)
Na2 Na3 O6 C69 160.7(5)
Na1 Na3 O6 C69 -98.8(5)
O3 Na3 O6 C72 -23.0(4)
O4 Na3 O6 C72 90.6(4)
O5 Na3 O6 C72 -136.8(4)
C22 Na3 O6 C72 69.0(4)
Na2 Na3 O6 C72 -14.2(5)
Na1 Na3 O6 C72 86.3(4)
O3 Na2 O7 C73 26.1(5)
O8 Na2 O7 C73 -107.1(5)
C28 Na2 O7 C73 13.2(6)
C26 Na2 O7 C73 142.6(5)
C21 Na2 O7 C73 108.8(5)
Na3 Na2 O7 C73 52.9(5)
O3 Na2 O7 C76 -161.9(4)
O8 Na2 O7 C76 64.9(5)
C28 Na2 O7 C76 -174.8(4)
C26 Na2 O7 C76 -45.3(5)
C21 Na2 O7 C76 -79.1(5)
Na3 Na2 O7 C76 -135.0(4)
O7 Na2 O8 C77 15.4(4)
O3 Na2 O8 C77 -108.7(4)
C28 Na2 O8 C77 -130.9(4)
C26 Na2 O8 C77 141.8(4)
C21 Na2 O8 C77 153.8(4)
Na3 Na2 O8 C77 -90.4(5)
O7 Na2 O8 C80 176.3(4)
O3 Na2 O8 C80 52.1(4)
C28 Na2 O8 C80 30.0(4)
C26 Na2 O8 C80 -57.3(4)
C21 Na2 O8 C80 -45.3(4)
Na3 Na2 O8 C80 70.5(5)
O1 Na1 O9 C81 5.2(4)
O4 Na1 O9 C81 -167.0(3)
C22 Na1 O9 C81 -178.1(4)
C6 Na1 O9 C81 111.4(4)
Na3 Na1 O9 C81 178.9(3)
O1 Na1 O9 C84 -161.3(3)
O4 Na1 O9 C84 26.6(4)
C22 Na1 O9 C84 15.5(4)
C6 Na1 O9 C84 -55.1(4)
Na3 Na1 O9 C84 12.5(4)
C6 C1 C2 C3 0.4(4)
C6 C1 C2 C7 175.3(3)
C1 C2 C3 C4 -0.3(5)
C7 C2 C3 C4 -175.2(3)
C2 C3 C4 C5 -0.1(5)
C3 C4 C5 C6 0.3(5)
C2 C1 C6 C5 -0.2(4)
C2 C1 C6 C20 177.0(3)
C2 C1 C6 Na1 97.6(3)
C4 C5 C6 C1 -0.1(4)
C4 C5 C6 C20 -177.3(3)
C4 C5 C6 Na1 -74.2(3)
O1 Na1 C6 C1 -10.69(19)
O4 Na1 C6 C1 118.89(18)
O9 Na1 C6 C1 -125.84(19)
C22 Na1 C6 C1 144.43(19)
Na3 Na1 C6 C1 97.33(17)
O1 Na1 C6 C5 103.2(2)
O4 Na1 C6 C5 -127.2(2)
O9 Na1 C6 C5 -11.9(2)
C22 Na1 C6 C5 -101.6(2)
Na3 Na1 C6 C5 -148.7(2)
O1 Na1 C6 C20 -131.72(17)
O4 Na1 C6 C20 -2.13(16)
O9 Na1 C6 C20 113.14(18)
C22 Na1 C6 C20 23.41(16)
Na3 Na1 C6 C20 -23.69(15)
C1 C6 C20 C27 105.0(3)
C5 C6 C20 C27 -77.8(4)
Na1 C6 C20 C27 171.4(2)
C1 C6 C20 C21 -124.8(3)
C5 C6 C20 C21 52.3(4)
Na1 C6 C20 C21 -58.5(2)
C27 C20 C21 C26 46.7(4)
C6 C20 C21 C26 -85.3(3)
C27 C20 C21 C22 -136.2(3)
C6 C20 C21 C22 91.8(3)
C27 C20 C21 Na2 -31.0(3)
C6 C20 C21 Na2 -162.96(19)
O7 Na2 C21 C26 103.8(2)
O3 Na2 C21 C26 -148.2(2)
O8 Na2 C21 C26 -25.0(2)
C28 Na2 C21 C26 -117.6(2)
Na3 Na2 C21 C26 176.6(2)
O7 Na2 C21 C22 -16.4(2)
O3 Na2 C21 C22 91.65(19)
O8 Na2 C21 C22 -145.2(2)
C28 Na2 C21 C22 122.3(2)
C26 Na2 C21 C22 -120.2(3)
Na3 Na2 C21 C22 56.46(17)
O7 Na2 C21 C20 -137.5(2)
O3 Na2 C21 C20 -29.46(18)
O8 Na2 C21 C20 93.7(2)
C28 Na2 C21 C20 1.16(18)
C26 Na2 C21 C20 118.7(3)
Na3 Na2 C21 C20 -64.65(17)
Na1 O4 C22 C21 -77.0(3)
Na3 O4 C22 C21 67.5(3)
Na1 O4 C22 C23 102.4(3)
Na3 O4 C22 C23 -113.1(3)
Na3 O4 C22 Na1 144.53(17)
Na1 O4 C22 Na3 -144.53(17)
C26 C21 C22 O4 177.0(3)
C20 C21 C22 O4 -0.1(4)
Na2 C21 C22 O4 -110.2(2)
C26 C21 C22 C23 -2.4(4)
C20 C21 C22 C23 -179.5(3)
Na2 C21 C22 C23 70.4(3)
C26 C21 C22 Na1 126.5(2)
C20 C21 C22 Na1 -50.6(3)
Na2 C21 C22 Na1 -160.74(10)
C26 C21 C22 Na3 -139.6(2)
C20 C21 C22 Na3 43.3(3)
Na2 C21 C22 Na3 -66.85(12)
O1 Na1 C22 O4 -29.7(3)
O9 Na1 C22 O4 157.52(19)
C6 Na1 C22 O4 -110.46(18)
Na3 Na1 C22 O4 -25.47(14)
O1 Na1 C22 C21 91.5(3)
O4 Na1 C22 C21 121.2(3)
O9 Na1 C22 C21 -81.33(19)
C6 Na1 C22 C21 10.69(17)
Na3 Na1 C22 C21 95.68(19)
O1 Na1 C22 C23 -140.1(3)
O4 Na1 C22 C23 -110.4(3)
O9 Na1 C22 C23 47.1(3)
C6 Na1 C22 C23 139.2(3)
Na3 Na1 C22 C23 -135.9(3)
O1 Na1 C22 Na3 -4.2(3)
O4 Na1 C22 Na3 25.47(14)
O9 Na1 C22 Na3 -177.01(10)
C6 Na1 C22 Na3 -84.99(9)
O3 Na3 C22 O4 155.1(2)
O6 Na3 C22 O4 53.3(3)
O5 Na3 C22 O4 -93.2(2)
Na2 Na3 C22 O4 -178.4(2)
Na1 Na3 C22 O4 27.04(15)
O3 Na3 C22 C21 28.63(19)
O4 Na3 C22 C21 -126.4(3)
O6 Na3 C22 C21 -73.1(2)
O5 Na3 C22 C21 140.4(2)
Na2 Na3 C22 C21 55.18(17)
Na1 Na3 C22 C21 -99.4(2)
O3 Na3 C22 C23 -102.4(3)
O4 Na3 C22 C23 102.6(3)
O6 Na3 C22 C23 155.9(3)
O5 Na3 C22 C23 9.4(3)
Na2 Na3 C22 C23 -75.8(3)
Na1 Na3 C22 C23 129.6(3)
O3 Na3 C22 Na1 128.02(10)
O4 Na3 C22 Na1 -27.04(15)
O6 Na3 C22 Na1 26.24(19)
O5 Na3 C22 Na1 -120.24(17)
Na2 Na3 C22 Na1 154.56(11)
O4 C22 C23 C24 -176.6(3)
C21 C22 C23 C24 2.8(4)
Na1 C22 C23 C24 -116.3(3)
Na3 C22 C23 C24 124.6(3)
O4 C22 C23 C49 0.3(5)
C21 C22 C23 C49 179.7(3)
Na1 C22 C23 C49 60.6(4)
Na3 C22 C23 C49 -58.4(4)
C22 C23 C24 C25 -0.7(5)
C49 C23 C24 C25 -177.6(3)
C23 C24 C25 C26 -1.9(5)
C23 C24 C25 C53 173.7(3)
C22 C21 C26 C25 -0.2(4)
C20 C21 C26 C25 176.8(3)
Na2 C21 C26 C25 -86.7(3)
C22 C21 C26 Na2 86.4(3)
C20 C21 C26 Na2 -96.5(2)
C24 C25 C26 C21 2.3(4)
C53 C25 C26 C21 -173.1(3)
C24 C25 C26 Na2 -77.1(3)
C53 C25 C26 Na2 107.4(3)
O7 Na2 C26 C21 -94.9(2)
O3 Na2 C26 C21 30.20(19)
O8 Na2 C26 C21 160.8(2)
C28 Na2 C26 C21 56.32(19)
Na3 Na2 C26 C21 -2.92(18)
O7 Na2 C26 C25 27.7(3)
O3 Na2 C26 C25 152.8(2)
O8 Na2 C26 C25 -76.6(2)
C28 Na2 C26 C25 178.9(2)
C21 Na2 C26 C25 122.6(3)
Na3 Na2 C26 C25 119.7(2)
C21 C20 C27 C32 -106.3(3)
C6 C20 C27 C32 24.0(4)
C21 C20 C27 C28 73.9(3)
C6 C20 C27 C28 -155.8(3)
Na3 O3 C28 C27 42.6(4)
Na2 O3 C28 C27 -82.6(3)
Na3 O3 C28 C29 -138.9(3)
Na2 O3 C28 C29 95.9(3)
Na3 O3 C28 Na2 125.3(3)
C32 C27 C28 O3 173.0(3)
C20 C27 C28 O3 -7.2(4)
C32 C27 C28 C29 -5.6(5)
C20 C27 C28 C29 174.2(3)
C32 C27 C28 Na2 114.7(3)
C20 C27 C28 Na2 -65.5(3)
O7 Na2 C28 O3 24.9(3)
O8 Na2 C28 O3 141.33(18)
C26 Na2 C28 O3 -115.02(18)
C21 Na2 C28 O3 -89.98(18)
Na3 Na2 C28 O3 -23.13(14)
O7 Na2 C28 C27 144.0(2)
O3 Na2 C28 C27 119.2(3)
O8 Na2 C28 C27 -99.5(2)
C26 Na2 C28 C27 4.17(19)
C21 Na2 C28 C27 29.21(18)
Na3 Na2 C28 C27 96.05(19)
O7 Na2 C28 C29 -90.6(3)
O3 Na2 C28 C29 -115.4(3)
O8 Na2 C28 C29 25.9(2)
C26 Na2 C28 C29 129.6(2)
C21 Na2 C28 C29 154.6(2)
Na3 Na2 C28 C29 -138.6(2)
O3 C28 C29 C30 -172.5(3)
C27 C28 C29 C30 6.1(5)
Na2 C28 C29 C30 -108.4(3)
O3 C28 C29 C57 9.5(5)
C27 C28 C29 C57 -172.0(3)
Na2 C28 C29 C57 73.6(4)
C28 C29 C30 C31 -1.8(5)
C57 C29 C30 C31 176.1(4)
C29 C30 C31 C32 -3.0(5)
C29 C30 C31 C61 175.6(4)
C28 C27 C32 C31 0.6(5)
C20 C27 C32 C31 -179.2(3)
C30 C31 C32 C27 3.7(5)
C61 C31 C32 C27 -175.0(3)
C3 C2 C7 C8 -153.9(3)
C1 C2 C7 C8 31.4(4)
C3 C2 C7 C14 -18.8(4)
C1 C2 C7 C14 166.5(3)
C14 C7 C8 C13 90.3(3)
C2 C7 C8 C13 -134.6(3)
C14 C7 C8 C9 -84.0(4)
C2 C7 C8 C9 51.0(4)
Na1 O1 C9 C8 -87.6(3)
Na1 O1 C9 C10 94.2(3)
C13 C8 C9 O1 -179.0(3)
C7 C8 C9 O1 -4.7(5)
C13 C8 C9 C10 -0.8(5)
C7 C8 C9 C10 173.5(3)
O1 C9 C10 C11 179.8(3)
C8 C9 C10 C11 1.7(5)
O1 C9 C10 C33 1.9(5)
C8 C9 C10 C33 -176.3(3)
C9 C10 C11 C12 -1.5(6)
C33 C10 C11 C12 176.4(4)
C10 C11 C12 C13 0.5(6)
C10 C11 C12 C37 -175.6(4)
C11 C12 C13 C8 0.4(5)
C37 C12 C13 C8 176.6(3)
C9 C8 C13 C12 -0.2(5)
C7 C8 C13 C12 -174.9(3)
C8 C7 C14 C19 -108.1(3)
C2 C7 C14 C19 114.9(3)
C8 C7 C14 C15 73.5(4)
C2 C7 C14 C15 -63.4(4)
C19 C14 C15 O2 -178.3(3)
C7 C14 C15 O2 0.0(5)
C19 C14 C15 C16 -1.6(4)
C7 C14 C15 C16 176.8(3)
O2 C15 C16 C17 178.3(3)
C14 C15 C16 C17 1.5(4)
O2 C15 C16 C41 -0.6(4)
C14 C15 C16 C41 -177.4(3)
C15 C16 C17 C18 -1.0(5)
C41 C16 C17 C18 177.9(3)
C16 C17 C18 C19 0.7(5)
C16 C17 C18 C45 -180.0(3)
C17 C18 C19 C14 -0.8(5)
C45 C18 C19 C14 179.9(3)
C15 C14 C19 C18 1.2(5)
C7 C14 C19 C18 -177.2(3)
C24 C23 C49 C50 -124.1(4)
C22 C23 C49 C50 59.0(5)
C24 C23 C49 C51 115.8(4)
C22 C23 C49 C51 -61.1(4)
C24 C23 C49 C52 -3.0(5)
C22 C23 C49 C52 -179.9(4)
C24 C25 C53 C55 177.8(4)
C26 C25 C53 C55 -7.0(5)
C24 C25 C53 C54 56.8(5)
C26 C25 C53 C54 -128.0(4)
C24 C25 C53 C56 -60.8(5)
C26 C25 C53 C56 114.4(4)
C30 C29 C57 C59 -118.4(4)
C28 C29 C57 C59 59.5(5)
C30 C29 C57 C58 121.4(4)
C28 C29 C57 C58 -60.7(5)
C30 C29 C57 C60 0.9(6)
C28 C29 C57 C60 178.8(4)
C30 C31 C61 C63 -4.9(7)
C32 C31 C61 C63 173.7(6)
C30 C31 C61 C62 134.7(6)
C32 C31 C61 C62 -46.7(6)
C30 C31 C61 C64 -119.9(5)
C32 C31 C61 C64 58.7(5)
C11 C10 C33 C36 -115.4(4)
C9 C10 C33 C36 62.5(5)
C11 C10 C33 C35 121.7(4)
C9 C10 C33 C35 -60.4(5)
C11 C10 C33 C34 4.0(6)
C9 C10 C33 C34 -178.1(4)
C11 C12 C37 C38 -25.1(6)
C13 C12 C37 C38 159.1(4)
C11 C12 C37 C39 -145.5(5)
C13 C12 C37 C39 38.6(6)
C11 C12 C37 C40 94.4(5)
C13 C12 C37 C40 -81.5(5)
C17 C16 C41 C44 0.7(5)
C15 C16 C41 C44 179.6(3)
C17 C16 C41 C42 120.4(4)
C15 C16 C41 C42 -60.7(4)
C17 C16 C41 C43 -118.1(3)
C15 C16 C41 C43 60.8(4)
C19 C18 C45 C46 -12.8(7)
C17 C18 C45 C46 167.9(5)
C19 C18 C45 C48 -133.4(5)
C17 C18 C45 C48 47.2(6)
C19 C18 C45 C47 109.8(5)
C17 C18 C45 C47 -69.5(6)
C68 O5 C65 C66 6.2(9)
Na3 O5 C65 C66 171.5(5)
O5 C65 C66 C67 -9.5(12)
C65 C66 C67 C68 9.2(13)
C66 C67 C68 O5 -5.8(12)
C65 O5 C68 C67 -0.2(9)
Na3 O5 C68 C67 -167.9(6)
C72 O6 C69 C70 26.8(7)
Na3 O6 C69 C70 -148.7(4)
O6 C69 C70 C71 -9.7(8)
C69 C70 C71 C72 -10.5(7)
C69 O6 C72 C71 -33.1(7)
Na3 O6 C72 C71 142.9(4)
C70 C71 C72 O6 26.4(7)
C76 O7 C73 C74 4.5(9)
Na2 O7 C73 C74 178.0(5)
O7 C73 C74 C75 -6.6(11)
C73 C74 C75 C76 5.9(12)
C73 O7 C76 C75 -0.7(8)
Na2 O7 C76 C75 -173.7(6)
C74 C75 C76 O7 -3.4(11)
C80 O8 C77 C78 -5.7(6)
Na2 O8 C77 C78 157.9(4)
O8 C77 C78 C79 -10.9(7)
C77 C78 C79 C80 22.6(7)
C77 O8 C80 C79 19.9(6)
Na2 O8 C80 C79 -143.8(4)
C78 C79 C80 O8 -26.5(7)
C84 O9 C81 C82 33.4(5)
Na1 O9 C81 C82 -135.9(3)
O9 C81 C82 C83 -19.7(5)
C81 C82 C83 C84 -1.1(5)
C81 O9 C84 C83 -34.5(5)
Na1 O9 C84 C83 134.0(3)
C82 C83 C84 O9 21.5(5)
C91 C86 C87 C88 0.0
C85 C86 C87 C88 -179.0(6)
C86 C87 C88 C89 0.0
C87 C88 C89 C90 0.0
C88 C89 C90 C91 0.0
C89 C90 C91 C86 0.0
C87 C86 C91 C90 0.0
C85 C86 C91 C90 178.9(6)
